data_7212481
loop_
_publ_author_name
'Pachfule, Pradip'
'Panda, Tamas'
'Dey, Chandan'
'Banerjee, Rahul'

_publ_section_title
;
 Structural diversity in a series of metal--organic frameworks (MOFs)
 composed of divalent transition metals, 4,4&#x2032;-bipyridine and a
 flexible carboxylic acid
;
_journal_issue 8
_journal_name_full CrystEngComm
_journal_page_first 2381
_journal_paper_doi 10.1039/c000723d
_journal_volume 12
_journal_year 2010
_chemical_formula_moiety 'C19 H22 N O4 Zn'
_chemical_formula_sum 'C19 H22 N O4 Zn'
_chemical_formula_weight 393.75
_chemical_name_systematic
;
?
;
_space_group_IT_number 15
_symmetry_cell_setting monoclinic
_symmetry_space_group_name_Hall '-C 2yc'
_symmetry_space_group_name_H-M 'C 1 2/c 1'
_atom_sites_solution_hydrogens geom
_atom_sites_solution_primary direct
_atom_sites_solution_secondary difmap
_cell_angle_alpha 90.00
_cell_angle_beta 113.424(7)
_cell_angle_gamma 90.00
_cell_formula_units_Z 8
_cell_length_a 22.587(4)
_cell_length_b 14.078(3)
_cell_length_c 11.240(2)
_cell_measurement_reflns_used 9603
_cell_measurement_temperature 298(2)
_cell_measurement_theta_max 28.18
_cell_measurement_theta_min 2.33
_cell_volume 3279.5(11)
_computing_cell_refinement 'Bruker SMART'
_computing_data_collection 'Bruker SMART'
_computing_data_reduction 'Bruker SAINT'
_computing_molecular_graphics 'Bruker SHELXTL'
_computing_publication_material 'Bruker SHELXTL'
_computing_structure_refinement 'Bruker SHELXTL'
_computing_structure_solution 'Bruker SHELXTL'
_diffrn_ambient_temperature 298(2)
_diffrn_measured_fraction_theta_full 0.952
_diffrn_measured_fraction_theta_max 0.952
_diffrn_measurement_device_type 'CCD area detector'
_diffrn_measurement_method 'phi and omega scans'
_diffrn_radiation_monochromator graphite
_diffrn_radiation_source 'fine-focus sealed tube'
_diffrn_radiation_type MoK\a
_diffrn_radiation_wavelength 0.71073
_diffrn_reflns_av_R_equivalents 0.0813
_diffrn_reflns_av_sigmaI/netI 0.0452
_diffrn_reflns_limit_h_max 29
_diffrn_reflns_limit_h_min -29
_diffrn_reflns_limit_k_max 18
_diffrn_reflns_limit_k_min -18
_diffrn_reflns_limit_l_max 14
_diffrn_reflns_limit_l_min -14
_diffrn_reflns_number 18358
_diffrn_reflns_theta_full 28.26
_diffrn_reflns_theta_max 28.26
_diffrn_reflns_theta_min 1.75
_exptl_absorpt_coefficient_mu 1.523
_exptl_absorpt_correction_T_max 0.9653
_exptl_absorpt_correction_T_min 0.9486
_exptl_absorpt_correction_type multi-scan
_exptl_absorpt_process_details 'Blessing, Acta Cryst. (1995) A51 33-58'
_exptl_crystal_colour Colorless
_exptl_crystal_density_diffrn 1.595
_exptl_crystal_density_method 'not measured'
_exptl_crystal_description Prismic
_exptl_crystal_F_000 1640
_exptl_crystal_size_max 0.20
_exptl_crystal_size_mid 0.18
_exptl_crystal_size_min 0.16
_refine_diff_density_max 0.816
_refine_diff_density_min -0.414
_refine_diff_density_rms 0.081
_refine_ls_extinction_method none
_refine_ls_goodness_of_fit_ref 1.061
_refine_ls_hydrogen_treatment constr
_refine_ls_matrix_type full
_refine_ls_number_parameters 229
_refine_ls_number_reflns 3859
_refine_ls_number_restraints 0
_refine_ls_restrained_S_all 1.061
_refine_ls_R_factor_all 0.0374
_refine_ls_R_factor_gt 0.0334
_refine_ls_shift/su_max 0.000
_refine_ls_shift/su_mean 0.000
_refine_ls_structure_factor_coef Fsqd
_refine_ls_weighting_details 'calc w=1/[\s^2^(Fo^2^)+(0.0585P)^2^+0.0000P] where P=(Fo^2^+2Fc^2^)/3'
_refine_ls_weighting_scheme calc
_refine_ls_wR_factor_gt 0.0915
_refine_ls_wR_factor_ref 0.0934
_reflns_number_gt 3385
_reflns_number_total 3859
_reflns_threshold_expression >2sigma(I)
_cod_data_source_file c000723d.txt
_cod_data_source_block Zn-ADA-1
_cod_depositor_comments
;
The following automatic conversions were performed:

'_symmetry_cell_setting' value 'Monoclinic' changed to 'monoclinic'
according to /home/saulius/struct/CIF-dictionaries/cif_core.dic
dictionary named 'cif_core.dic' version 2.4.2 from 2011-04-26.

Automatic conversion script
Id: cif_fix_values 1891 2012-01-12 08:04:46Z andrius 
;
_cod_original_sg_symbol_H-M C2/c
_cod_database_code 7212481

loop_
_symmetry_equiv_pos_as_xyz
'x, y, z'
'-x, y, -z+1/2'
'x+1/2, y+1/2, z'
'-x+1/2, y+1/2, -z+1/2'
'-x, -y, -z'
'x, -y, z-1/2'
'-x+1/2, -y+1/2, -z'
'x+1/2, -y+1/2, z-1/2'

loop_
_atom_site_label
_atom_site_type_symbol
_atom_site_fract_x
_atom_site_fract_y
_atom_site_fract_z
_atom_site_U_iso_or_equiv
_atom_site_adp_type
_atom_site_occupancy
_atom_site_symmetry_multiplicity
_atom_site_calc_flag
_atom_site_refinement_flags
Zn1 Zn 0.0000 0.304294(16) -0.2500 0.02283(10) Uani 1 2 d S
Zn4 Zn 0.0000 0.097600(17) -0.2500 0.02074(10) Uani 1 2 d S
O1 O 0.08237(6) 0.13458(9) -0.08989(12) 0.0341(3) Uani 1 1 d .
O2 O 0.07142(7) 0.29009(8) -0.07128(13) 0.0315(3) Uani 1 1 d .
O3 O 0.44824(6) 0.38509(8) 0.35738(12) 0.0306(3) Uani 1 1 d .
O4 O 0.43196(6) 0.22872(9) 0.33035(12) 0.0316(3) Uani 1 1 d .
N1 N 0.0000 0.95246(14) -0.2500 0.0212(4) Uani 1 2 d S
N2 N 0.0000 0.45138(14) -0.2500 0.0247(4) Uani 1 2 d S
C1 C 0.19889(9) 0.49281(13) 0.2562(2) 0.0389(4) Uani 1 1 d .
H1A H 0.1552 0.5120 0.2018 0.047 Uiso 1 1 calc R
H1B H 0.2198 0.5450 0.3139 0.047 Uiso 1 1 calc R
C2 C 0.23572(8) 0.46913(12) 0.17223(18) 0.0331(4) Uani 1 1 d .
H2 H 0.2368 0.5254 0.1217 0.040 Uiso 1 1 calc R
C3 C 0.30536(8) 0.43913(12) 0.25733(17) 0.0301(4) Uani 1 1 d .
H3A H 0.3285 0.4250 0.2029 0.036 Uiso 1 1 calc R
H3B H 0.3275 0.4907 0.3150 0.036 Uiso 1 1 calc R
C4 C 0.30448(7) 0.35100(11) 0.33712(14) 0.0230(3) Uani 1 1 d .
C5 C 0.26673(8) 0.37654(13) 0.42033(16) 0.0314(4) Uani 1 1 d .
H5A H 0.2662 0.3223 0.4731 0.038 Uiso 1 1 calc R
H5B H 0.2882 0.4285 0.4780 0.038 Uiso 1 1 calc R
C6 C 0.19742(9) 0.40541(13) 0.33517(17) 0.0333(4) Uani 1 1 d .
H6 H 0.1741 0.4204 0.3901 0.040 Uiso 1 1 calc R
C7 C 0.37260(9) 0.31843(12) 0.42896(16) 0.0274(4) Uani 1 1 d .
H7A H 0.3894 0.3634 0.5000 0.033 Uiso 1 1 calc R
H7B H 0.3689 0.2574 0.4655 0.033 Uiso 1 1 calc R
C8 C 0.42116(8) 0.30910(11) 0.36699(16) 0.0244(4) Uani 1 1 d .
C9 C 0.02040(8) 0.90372(11) -0.32913(15) 0.0243(3) Uani 1 1 d .
H9 H 0.0353 0.9372 -0.3830 0.029 Uiso 1 1 calc R
C10 C 0.02008(9) 0.80569(10) -0.33352(17) 0.0238(4) Uani 1 1 d .
H10 H 0.0331 0.7740 -0.3916 0.029 Uiso 1 1 calc R
C11 C 0.0000 0.75483(15) -0.2500 0.0204(4) Uani 1 2 d S
C14 C 0.0000 0.64923(16) -0.2500 0.0223(5) Uani 1 2 d S
C15 C -0.02238(8) 0.50019(11) -0.36098(16) 0.0294(4) Uani 1 1 d .
H15 H -0.0388 0.4667 -0.4387 0.035 Uiso 1 1 calc R
C17 C -0.02222(9) 0.59820(11) -0.36556(16) 0.0287(4) Uani 1 1 d .
H17 H -0.0368 0.6297 -0.4448 0.034 Uiso 1 1 calc R
C31 C 0.26845(8) 0.27081(12) 0.24439(15) 0.0245(3) Uani 1 1 d .
H31A H 0.2675 0.2152 0.2945 0.029 Uiso 1 1 calc R
H31B H 0.2916 0.2542 0.1908 0.029 Uiso 1 1 calc R
C32 C 0.19886(8) 0.29884(10) 0.15642(16) 0.0230(4) Uani 1 1 d .
C33 C 0.20165(8) 0.38826(12) 0.07925(16) 0.0291(4) Uani 1 1 d .
H33A H 0.2247 0.3738 0.0248 0.035 Uiso 1 1 calc R
H33B H 0.1582 0.4077 0.0235 0.035 Uiso 1 1 calc R
C34 C 0.16313(8) 0.32431(13) 0.24278(17) 0.0289(4) Uani 1 1 d .
H34A H 0.1193 0.3432 0.1890 0.035 Uiso 1 1 calc R
H34B H 0.1612 0.2690 0.2926 0.035 Uiso 1 1 calc R
C39 C 0.10223(8) 0.21314(11) -0.03804(16) 0.0241(3) Uani 1 1 d .
C40 C 0.16915(9) 0.21181(12) 0.07037(19) 0.0322(4) Uani 1 1 d .
H40A H 0.1988 0.1937 0.0313 0.039 Uiso 1 1 calc R
H40B H 0.1695 0.1605 0.1282 0.039 Uiso 1 1 calc R

loop_
_atom_site_aniso_label
_atom_site_aniso_U_11
_atom_site_aniso_U_22
_atom_site_aniso_U_33
_atom_site_aniso_U_23
_atom_site_aniso_U_13
_atom_site_aniso_U_12
Zn1 0.02560(17) 0.01323(16) 0.02415(16) 0.000 0.00405(12) 0.000
Zn4 0.02347(16) 0.01318(15) 0.02514(16) 0.000 0.00920(11) 0.000
O1 0.0304(7) 0.0299(7) 0.0331(7) -0.0067(5) 0.0030(5) -0.0034(5)
O2 0.0283(7) 0.0315(7) 0.0266(7) -0.0014(5) 0.0022(5) 0.0042(5)
O3 0.0325(7) 0.0289(6) 0.0350(7) -0.0021(5) 0.0185(6) -0.0053(5)
O4 0.0316(7) 0.0285(6) 0.0358(7) -0.0020(6) 0.0145(6) -0.0005(6)
N1 0.0247(10) 0.0145(9) 0.0233(9) 0.000 0.0082(8) 0.000
N2 0.0303(10) 0.0165(9) 0.0272(10) 0.000 0.0115(8) 0.000
C1 0.0350(10) 0.0261(9) 0.0521(11) -0.0086(8) 0.0135(9) 0.0037(8)
C2 0.0323(9) 0.0226(9) 0.0428(10) 0.0084(7) 0.0131(8) 0.0002(7)
C3 0.0291(9) 0.0261(9) 0.0361(9) 0.0029(7) 0.0140(7) -0.0041(7)
C4 0.0235(8) 0.0237(8) 0.0218(7) -0.0028(6) 0.0090(6) -0.0036(6)
C5 0.0302(9) 0.0401(10) 0.0261(8) -0.0088(7) 0.0134(7) -0.0060(7)
C6 0.0293(9) 0.0416(11) 0.0336(9) -0.0119(8) 0.0173(8) -0.0018(7)
C7 0.0257(9) 0.0328(8) 0.0227(8) 0.0002(7) 0.0085(7) -0.0034(7)
C8 0.0215(8) 0.0286(9) 0.0186(8) 0.0009(6) 0.0033(7) -0.0008(6)
C9 0.0294(9) 0.0191(8) 0.0260(8) 0.0011(6) 0.0127(7) -0.0012(6)
C10 0.0306(9) 0.0180(8) 0.0256(8) -0.0007(5) 0.0143(7) 0.0024(6)
C11 0.0223(10) 0.0125(10) 0.0240(11) 0.000 0.0065(9) 0.000
C14 0.0252(11) 0.0128(11) 0.0303(12) 0.000 0.0126(10) 0.000
C15 0.0388(10) 0.0200(8) 0.0286(9) -0.0028(7) 0.0126(8) -0.0011(7)
C17 0.0396(10) 0.0199(8) 0.0241(8) 0.0024(6) 0.0100(7) 0.0023(7)
C31 0.0262(8) 0.0218(8) 0.0235(8) -0.0012(6) 0.0077(7) -0.0003(7)
C32 0.0235(8) 0.0208(8) 0.0222(8) -0.0015(5) 0.0065(7) 0.0001(5)
C33 0.0285(9) 0.0315(9) 0.0266(8) 0.0056(7) 0.0103(7) 0.0038(7)
C34 0.0238(8) 0.0332(9) 0.0300(9) -0.0003(7) 0.0111(7) -0.0024(7)
C39 0.0229(8) 0.0284(8) 0.0207(8) -0.0019(6) 0.0082(7) -0.0006(6)
C40 0.0280(9) 0.0268(9) 0.0319(10) -0.0063(7) 0.0013(8) 0.0027(7)

loop_
_atom_type_symbol
_atom_type_description
_atom_type_scat_dispersion_real
_atom_type_scat_dispersion_imag
_atom_type_scat_source
C C 0.0033 0.0016 'International Tables Vol C Tables 4.2.6.8 and 6.1.1.4'
N N 0.0061 0.0033 'International Tables Vol C Tables 4.2.6.8 and 6.1.1.4'
O O 0.0106 0.0060 'International Tables Vol C Tables 4.2.6.8 and 6.1.1.4'
Zn Zn 0.2839 1.4301 'International Tables Vol C Tables 4.2.6.8 and 6.1.1.4'
H H 0.0000 0.0000 'International Tables Vol C Tables 4.2.6.8 and 6.1.1.4'

loop_
_geom_angle_atom_site_label_1
_geom_angle_atom_site_label_2
_geom_angle_atom_site_label_3
_geom_angle
_geom_angle_site_symmetry_1
_geom_angle_site_symmetry_3
O2 Zn1 O2 168.67(7) . 2_554
O2 Zn1 N2 95.67(3) . .
O2 Zn1 N2 95.67(3) 2_554 .
O2 Zn1 O4 88.99(6) . 8_455
O2 Zn1 O4 88.53(5) 2_554 8_455
N2 Zn1 O4 102.66(4) . 8_455
O2 Zn1 O4 88.53(5) . 7
O2 Zn1 O4 88.99(6) 2_554 7
N2 Zn1 O4 102.66(4) . 7
O4 Zn1 O4 154.68(7) 8_455 7
O2 Zn1 Zn4 84.33(3) . .
O2 Zn1 Zn4 84.33(3) 2_554 .
N2 Zn1 Zn4 180.0 . .
O4 Zn1 Zn4 77.34(4) 8_455 .
O4 Zn1 Zn4 77.34(4) 7 .
O3 Zn4 O3 166.02(7) 8_455 7
O3 Zn4 N1 96.99(4) 8_455 1_545
O3 Zn4 N1 96.99(4) 7 1_545
O3 Zn4 O1 87.43(5) 8_455 2_554
O3 Zn4 O1 89.07(5) 7 2_554
N1 Zn4 O1 104.52(4) 1_545 2_554
O3 Zn4 O1 89.07(5) 8_455 .
O3 Zn4 O1 87.43(5) 7 .
N1 Zn4 O1 104.52(4) 1_545 .
O1 Zn4 O1 150.95(7) 2_554 .
O3 Zn4 Zn1 83.01(4) 8_455 .
O3 Zn4 Zn1 83.01(4) 7 .
N1 Zn4 Zn1 180.0 1_545 .
O1 Zn4 Zn1 75.48(4) 2_554 .
O1 Zn4 Zn1 75.48(4) . .
C39 O1 Zn4 131.25(11) . .
C39 O2 Zn1 120.45(11) . .
C8 O3 Zn4 125.16(11) . 7
C8 O4 Zn1 127.07(12) . 7
C9 N1 C9 118.48(19) . 2_554
C9 N1 Zn4 120.76(10) . 1_565
C9 N1 Zn4 120.76(10) 2_554 1_565
C15 N2 C15 118.0(2) . 2_554
C15 N2 Zn1 120.98(10) . .
C15 N2 Zn1 120.98(10) 2_554 .
C2 C1 C6 109.14(14) . .
C2 C1 H1A 109.9 . .
C6 C1 H1A 109.9 . .
C2 C1 H1B 109.9 . .
C6 C1 H1B 109.9 . .
H1A C1 H1B 108.3 . .
C1 C2 C33 109.63(14) . .
C1 C2 C3 110.49(14) . .
C33 C2 C3 109.41(14) . .
C1 C2 H2 109.1 . .
C33 C2 H2 109.1 . .
C3 C2 H2 109.1 . .
C4 C3 C2 109.70(13) . .
C4 C3 H3A 109.7 . .
C2 C3 H3A 109.7 . .
C4 C3 H3B 109.7 . .
C2 C3 H3B 109.7 . .
H3A C3 H3B 108.2 . .
C31 C4 C3 108.94(13) . .
C31 C4 C5 108.24(13) . .
C3 C4 C5 107.78(14) . .
C31 C4 C7 110.78(13) . .
C3 C4 C7 112.94(13) . .
C5 C4 C7 108.01(13) . .
C6 C5 C4 111.01(14) . .
C6 C5 H5A 109.4 . .
C4 C5 H5A 109.4 . .
C6 C5 H5B 109.4 . .
C4 C5 H5B 109.4 . .
H5A C5 H5B 108.0 . .
C1 C6 C5 108.95(15) . .
C1 C6 C34 109.21(14) . .
C5 C6 C34 110.01(14) . .
C1 C6 H6 109.6 . .
C5 C6 H6 109.6 . .
C34 C6 H6 109.6 . .
C8 C7 C4 115.36(14) . .
C8 C7 H7A 108.4 . .
C4 C7 H7A 108.4 . .
C8 C7 H7B 108.4 . .
C4 C7 H7B 108.4 . .
H7A C7 H7B 107.5 . .
O3 C8 O4 124.86(17) . .
O3 C8 C7 115.44(14) . .
O4 C8 C7 119.70(15) . .
N1 C9 C10 122.45(16) . .
N1 C9 H9 118.8 . .
C10 C9 H9 118.8 . .
C9 C10 C11 119.24(16) . .
C9 C10 H10 120.4 . .
C11 C10 H10 120.4 . .
C10 C11 C10 118.10(19) . 2_554
C10 C11 C14 120.95(10) . .
C10 C11 C14 120.95(10) 2_554 .
C17 C14 C17 117.8(2) . 2_554
C17 C14 C11 121.08(10) . .
C17 C14 C11 121.08(10) 2_554 .
N2 C15 C17 122.92(16) . .
N2 C15 H15 118.5 . .
C17 C15 H15 118.5 . .
C15 C17 C14 119.10(16) . .
C15 C17 H17 120.5 . .
C14 C17 H17 120.5 . .
C4 C31 C32 112.25(13) . .
C4 C31 H31A 109.2 . .
C32 C31 H31A 109.2 . .
C4 C31 H31B 109.2 . .
C32 C31 H31B 109.2 . .
H31A C31 H31B 107.9 . .
C34 C32 C31 108.29(14) . .
C34 C32 C40 112.13(15) . .
C31 C32 C40 106.16(13) . .
C34 C32 C33 108.34(13) . .
C31 C32 C33 108.09(14) . .
C40 C32 C33 113.63(15) . .
C2 C33 C32 110.16(13) . .
C2 C33 H33A 109.6 . .
C32 C33 H33A 109.6 . .
C2 C33 H33B 109.6 . .
C32 C33 H33B 109.6 . .
H33A C33 H33B 108.1 . .
C6 C34 C32 110.66(14) . .
C6 C34 H34A 109.5 . .
C32 C34 H34A 109.5 . .
C6 C34 H34B 109.5 . .
C32 C34 H34B 109.5 . .
H34A C34 H34B 108.1 . .
O1 C39 O2 124.71(16) . .
O1 C39 C40 114.98(15) . .
O2 C39 C40 120.29(14) . .
C39 C40 C32 122.71(14) . .
C39 C40 H40A 106.7 . .
C32 C40 H40A 106.7 . .
C39 C40 H40B 106.7 . .
C32 C40 H40B 106.7 . .
H40A C40 H40B 106.6 . .

loop_
_geom_bond_atom_site_label_1
_geom_bond_atom_site_label_2
_geom_bond_distance
_geom_bond_site_symmetry_2
Zn1 O2 2.0251(13) .
Zn1 O2 2.0251(13) 2_554
Zn1 N2 2.071(2) .
Zn1 O4 2.1206(13) 8_455
Zn1 O4 2.1207(13) 7
Zn1 Zn4 2.9098(7) .
Zn4 O3 2.0011(12) 8_455
Zn4 O3 2.0012(12) 7
Zn4 N1 2.043(2) 1_545
Zn4 O1 2.0757(12) 2_554
Zn4 O1 2.0758(12) .
O1 C39 1.2476(19) .
O2 C39 1.2612(19) .
O3 C8 1.2580(19) .
O3 Zn4 2.0012(12) 7
O4 C8 1.261(2) .
O4 Zn1 2.1206(13) 7
N1 C9 1.3417(18) .
N1 C9 1.3417(18) 2_554
N1 Zn4 2.043(2) 1_565
N2 C15 1.3352(19) .
N2 C15 1.3352(19) 2_554
C1 C2 1.522(3) .
C1 C6 1.525(3) .
C1 H1A 0.9700 .
C1 H1B 0.9700 .
C2 C33 1.530(2) .
C2 C3 1.540(2) .
C2 H2 0.9800 .
C3 C4 1.536(2) .
C3 H3A 0.9700 .
C3 H3B 0.9700 .
C4 C31 1.533(2) .
C4 C5 1.538(2) .
C4 C7 1.543(2) .
C5 C6 1.530(2) .
C5 H5A 0.9700 .
C5 H5B 0.9700 .
C6 C34 1.531(2) .
C6 H6 0.9800 .
C7 C8 1.521(2) .
C7 H7A 0.9700 .
C7 H7B 0.9700 .
C9 C10 1.381(2) .
C9 H9 0.9300 .
C10 C11 1.3922(19) .
C10 H10 0.9300 .
C11 C10 1.3922(19) 2_554
C11 C14 1.487(3) .
C14 C17 1.392(2) .
C14 C17 1.392(2) 2_554
C15 C17 1.381(2) .
C15 H15 0.9300 .
C17 H17 0.9300 .
C31 C32 1.539(2) .
C31 H31A 0.9700 .
C31 H31B 0.9700 .
C32 C34 1.531(2) .
C32 C40 1.540(2) .
C32 C33 1.544(2) .
C33 H33A 0.9700 .
C33 H33B 0.9700 .
C34 H34A 0.9700 .
C34 H34B 0.9700 .
C39 C40 1.518(2) .
C40 H40A 0.9700 .
C40 H40B 0.9700 .

loop_
_geom_torsion_atom_site_label_1
_geom_torsion_atom_site_label_2
_geom_torsion_atom_site_label_3
_geom_torsion_atom_site_label_4
_geom_torsion
_geom_torsion_site_symmetry_1
_geom_torsion_site_symmetry_4
O2 Zn1 Zn4 O3 79.96(6) . 8_455
O2 Zn1 Zn4 O3 -100.04(6) 2_554 8_455
N2 Zn1 Zn4 O3 146(100) . 8_455
O4 Zn1 Zn4 O3 -10.28(5) 8_455 8_455
O4 Zn1 Zn4 O3 169.72(5) 7 8_455
O2 Zn1 Zn4 O3 -100.04(6) . 7
O2 Zn1 Zn4 O3 79.96(6) 2_554 7
N2 Zn1 Zn4 O3 -34(100) . 7
O4 Zn1 Zn4 O3 169.72(5) 8_455 7
O4 Zn1 Zn4 O3 -10.28(5) 7 7
O2 Zn1 Zn4 N1 128.3(15) . 1_545
O2 Zn1 Zn4 N1 -51.7(15) 2_554 1_545
N2 Zn1 Zn4 N1 0(4) . 1_545
O4 Zn1 Zn4 N1 38.0(15) 8_455 1_545
O4 Zn1 Zn4 N1 -142.0(15) 7 1_545
O2 Zn1 Zn4 O1 169.11(5) . 2_554
O2 Zn1 Zn4 O1 -10.90(5) 2_554 2_554
N2 Zn1 Zn4 O1 -125(100) . 2_554
O4 Zn1 Zn4 O1 78.87(5) 8_455 2_554
O4 Zn1 Zn4 O1 -101.13(5) 7 2_554
O2 Zn1 Zn4 O1 -10.89(5) . .
O2 Zn1 Zn4 O1 169.10(5) 2_554 .
N2 Zn1 Zn4 O1 55(100) . .
O4 Zn1 Zn4 O1 -101.13(5) 8_455 .
O4 Zn1 Zn4 O1 78.87(5) 7 .
O3 Zn4 O1 C39 -75.27(15) 8_455 .
O3 Zn4 O1 C39 91.19(16) 7 .
N1 Zn4 O1 C39 -172.25(14) 1_545 .
O1 Zn4 O1 C39 7.75(14) 2_554 .
Zn1 Zn4 O1 C39 7.75(14) . .
O2 Zn1 O2 C39 19.44(13) 2_554 .
N2 Zn1 O2 C39 -160.55(13) . .
O4 Zn1 O2 C39 96.83(14) 8_455 .
O4 Zn1 O2 C39 -57.97(14) 7 .
Zn4 Zn1 O2 C39 19.45(13) . .
O2 Zn1 N2 C15 156.63(10) . .
O2 Zn1 N2 C15 -23.36(10) 2_554 .
O4 Zn1 N2 C15 -113.13(9) 8_455 .
O4 Zn1 N2 C15 66.87(9) 7 .
Zn4 Zn1 N2 C15 90(100) . .
O2 Zn1 N2 C15 -23.37(10) . 2_554
O2 Zn1 N2 C15 156.63(10) 2_554 2_554
O4 Zn1 N2 C15 66.87(9) 8_455 2_554
O4 Zn1 N2 C15 -113.13(9) 7 2_554
Zn4 Zn1 N2 C15 -90(100) . 2_554
C6 C1 C2 C33 60.79(18) . .
C6 C1 C2 C3 -59.87(18) . .
C1 C2 C3 C4 60.05(18) . .
C33 C2 C3 C4 -60.74(18) . .
C2 C3 C4 C31 58.53(17) . .
C2 C3 C4 C5 -58.70(17) . .
C2 C3 C4 C7 -177.93(14) . .
C31 C4 C5 C6 -57.48(18) . .
C3 C4 C5 C6 60.20(17) . .
C7 C4 C5 C6 -177.48(14) . .
C2 C1 C6 C5 59.59(18) . .
C2 C1 C6 C34 -60.59(19) . .
C4 C5 C6 C1 -61.04(18) . .
C4 C5 C6 C34 58.64(19) . .
C31 C4 C7 C8 73.33(18) . .
C3 C4 C7 C8 -49.19(19) . .
C5 C4 C7 C8 -168.29(14) . .
Zn4 O3 C8 O4 13.6(2) 7 .
Zn4 O3 C8 C7 -166.86(11) 7 .
Zn1 O4 C8 O3 2.6(3) 7 .
Zn1 O4 C8 C7 -176.88(11) 7 .
C4 C7 C8 O3 82.63(19) . .
C4 C7 C8 O4 -97.83(19) . .
C9 N1 C9 C10 1.14(12) 2_554 .
Zn4 N1 C9 C10 -178.86(12) 1_565 .
N1 C9 C10 C11 -2.2(2) . .
C9 C10 C11 C10 1.06(12) . 2_554
C9 C10 C11 C14 -178.94(12) . .
C10 C11 C14 C17 -43.13(14) . .
C10 C11 C14 C17 136.87(14) 2_554 .
C10 C11 C14 C17 136.88(14) . 2_554
C10 C11 C14 C17 -43.12(14) 2_554 2_554
C15 N2 C15 C17 1.21(13) 2_554 .
Zn1 N2 C15 C17 -178.79(13) . .
N2 C15 C17 C14 -2.4(2) . .
C17 C14 C17 C15 1.11(12) 2_554 .
C11 C14 C17 C15 -178.88(12) . .
C3 C4 C31 C32 -58.44(17) . .
C5 C4 C31 C32 58.49(18) . .
C7 C4 C31 C32 176.74(13) . .
C4 C31 C32 C34 -59.10(17) . .
C4 C31 C32 C40 -179.68(14) . .
C4 C31 C32 C33 58.07(17) . .
C1 C2 C33 C32 -60.16(18) . .
C3 C2 C33 C32 61.15(18) . .
C34 C32 C33 C2 58.39(18) . .
C31 C32 C33 C2 -58.75(17) . .
C40 C32 C33 C2 -176.29(15) . .
C1 C6 C34 C32 60.50(19) . .
C5 C6 C34 C32 -59.03(19) . .
C31 C32 C34 C6 58.25(18) . .
C40 C32 C34 C6 175.05(14) . .
C33 C32 C34 C6 -58.75(18) . .
Zn4 O1 C39 O2 5.0(3) . .
Zn4 O1 C39 C40 -173.67(12) . .
Zn1 O2 C39 O1 -21.1(2) . .
Zn1 O2 C39 C40 157.55(13) . .
O1 C39 C40 C32 -172.80(16) . .
O2 C39 C40 C32 8.5(3) . .
C34 C32 C40 C39 67.0(2) . .
C31 C32 C40 C39 -174.98(16) . .
C33 C32 C40 C39 -56.3(2) . .
